data_4322650
loop_
_publ_author_name
'Tuqiang Chen'
'Eileen N. Duesler'
'Robert T. Paine'
'Heinrich N\"oth'

_publ_section_title
;
 Formation of Cage Compounds Containing Boron, Phosphorus, and Transition
 Metal Atoms
;
_journal_name_full 'Inorganic Chemistry'
_journal_page_first 490
_journal_page_last 495
_journal_paper_doi 10.1021/ic970965s
_journal_volume 37
_journal_year 1998
_chemical_formula_sum 'C24 H58 B2 N2 P4 Pt'
_chemical_formula_weight 715.31
_chemical_name_systematic
; 
 ? 
;
_space_group_IT_number 15
_symmetry_cell_setting monoclinic
_symmetry_space_group_name_Hall '-C 2yc'
_symmetry_space_group_name_H-M 'C 1 2/c 1'
_atom_sites_solution_hydrogens geom
_atom_sites_solution_primary 'Patterson map interpretation'
_atom_sites_solution_secondary difmap
_audit_creation_method SHELXL
_cell_angle_alpha 90.00
_cell_angle_beta 107.53(1)
_cell_angle_gamma 90.00
_cell_formula_units_Z 4
_cell_length_a 20.195(3)
_cell_length_b 10.187(2)
_cell_length_c 17.280(2)
_cell_measurement_reflns_used 56
_cell_measurement_temperature 293(2)
_cell_measurement_theta_max 12.47
_cell_measurement_theta_min 2.11
_cell_volume 3389.9(9)
_computing_cell_refinement 'Siemens XSCANS, 1991'
_computing_data_collection 'Siemens XSCANS, 1991'
_computing_data_reduction 'Siemens XSCANS, 1991'
_computing_molecular_graphics 'Siemens SHELXTL-PC, 1990'
_computing_publication_material 'Siemens SHELXTL-PC, 1990'
_computing_structure_refinement 'Siemens SHELXTL-PC, 1990'
_computing_structure_solution 'Siemens SHELXTL-PC, 1990'
_diffrn_ambient_temperature 293(2)
_diffrn_measurement_device 'Siemens P4'
_diffrn_measurement_method \w
_diffrn_radiation_monochromator graphite
_diffrn_radiation_source 'normal-focus sealed tube'
_diffrn_radiation_type MoK\a
_diffrn_radiation_wavelength 0.71073
_diffrn_reflns_av_R_equivalents 0.0346
_diffrn_reflns_av_sigmaI/netI 0.0905
_diffrn_reflns_limit_h_max 24
_diffrn_reflns_limit_h_min -24
_diffrn_reflns_limit_k_max 12
_diffrn_reflns_limit_k_min -12
_diffrn_reflns_limit_l_max 21
_diffrn_reflns_limit_l_min -21
_diffrn_reflns_number 6853
_diffrn_reflns_theta_max 26.00
_diffrn_reflns_theta_min 1.00
_diffrn_standards_decay_% none
_diffrn_standards_interval_count 97
_diffrn_standards_number 3
_exptl_absorpt_coefficient_mu 4.343
_exptl_absorpt_correction_T_max 0.9578
_exptl_absorpt_correction_T_min 0.4998
_exptl_absorpt_correction_type 'semi-empirical \y-scans'
_exptl_crystal_colour colorless
_exptl_crystal_density_diffrn 1.402
_exptl_crystal_density_meas ?
_exptl_crystal_description prism
_exptl_crystal_F_000 1456
_exptl_crystal_size_max 0.32
_exptl_crystal_size_mid 0.16
_exptl_crystal_size_min 0.13
_refine_diff_density_max 1.59
_refine_diff_density_min -1.05
_refine_diff_density_rms 0.129
_refine_ls_extinction_method none
_refine_ls_goodness_of_fit_obs 1.012
_refine_ls_hydrogen_treatment constr
_refine_ls_matrix_type full
_refine_ls_number_parameters 150
_refine_ls_number_reflns 2458
_refine_ls_number_restraints 0
_refine_ls_restrained_S_obs 1.012
_refine_ls_R_factor_all 0.0550
_refine_ls_R_factor_obs 0.0364
_refine_ls_shift/esd_max 0.013
_refine_ls_shift/esd_mean 0.003
_refine_ls_structure_factor_coef F
_refine_ls_weighting_details w=1/[\s^2^(F)]
_refine_ls_weighting_scheme calc
_refine_ls_wR_factor_all 0.0720
_refine_ls_wR_factor_obs 0.0330
_reflns_number_observed 2458
_reflns_number_total 3334
_reflns_observed_criterion F>2\s(F)
_cod_data_source_file ic970965s_1.cif
_cod_data_source_block rtp962a
_cod_depositor_comments
;
The following automatic conversions were performed:

'_exptl_crystal_density_meas' value 'none' was changed to '?' - the
value is perceived as not measured.

Automatic conversion script
Id: cif_fix_values 3008 2015-01-20 13:52:24Z robertas 

The following automatic conversions were performed:

'_refine_ls_weighting_scheme' value 'calc w=1/[\s^2^(F)]' was changed
to 'calc'. New tag '_refine_ls_weighting_details' was created. The
value of the new tag was set to 'w=1/[\s^2^(F)]'.

Automatic conversion script
Id: cif_fix_values 3143 2015-03-26 13:38:13Z robertas 
;
_cod_database_code 4322650

loop_
_symmetry_equiv_pos_as_xyz
'x, y, z'
'-x, y, -z+1/2'
'x+1/2, y+1/2, z'
'-x+1/2, y+1/2, -z+1/2'
'-x, -y, -z'
'x, -y, z-1/2'
'-x+1/2, -y+1/2, -z'
'x+1/2, -y+1/2, z-1/2'

loop_
_atom_site_aniso_label
_atom_site_aniso_U_11
_atom_site_aniso_U_22
_atom_site_aniso_U_33
_atom_site_aniso_U_23
_atom_site_aniso_U_13
_atom_site_aniso_U_12
Pt 0.0328(2) 0.0333(2) 0.0252(2) 0.000 0.01000(12) 0.000
P1 0.0291(11) 0.0422(15) 0.0336(10) 0.0019(10) 0.007(8) -0.0025(11)
P2 0.0435(13) 0.0350(13) 0.0268(9) -0.0010(9) 0.0131(8) -0.0034(11)
B 0.039(5) 0.038(5) 0.033(4) -0.000(4) 0.011(4) 0.003(4)
N 0.029(3) 0.058(5) 0.043(3) -0.000(3) 0.006(3) -0.006(4)
C1 0.029(4) 0.056(6) 0.055(4) -0.013(4) 0.001(3) -0.010(4)
C2 0.042(5) 0.083(7) 0.058(5) -0.006(5) 0.004(4) -0.011(6)
C3 0.094(8) 0.067(7) 0.090(7) -0.004(6) 0.005(6) -0.004(7)
C4 0.042(5) 0.091(8) 0.057(5) 0.004(5) 0.015(4) -0.016(6)
C5 0.078(8) 0.106(9) 0.080(6) -0.017(7) 0.035(5) -0.023(8)
C6 0.081(8) 0.090(9) 0.102(7) 0.047(6) 0.019(6) -0.013(7)
C7 0.042(4) 0.064(6) 0.037(4) -0.005(4) 0.010(3) -0.020(5)
C8 0.041(5) 0.088(8) 0.075(6) -0.010(6) 0.007(4) -0.013(6)
C9 0.049(5) 0.051(5) 0.038(4) 0.001(4) 0.020(3) -0.009(4)
C10 0.048(6) 0.087(8) 0.091(7) 0.020(6) 0.026(5) 0.012(6)
C11 0.067(6) 0.040(5) 0.047(4) -0.011(4) 0.023(4) -0.013(5)
C12 0.113(9) 0.055(6) 0.060(5) -0.026(5) 0.032(5) -0.009(6)

loop_
_atom_site_label
_atom_site_type_symbol
_atom_site_fract_x
_atom_site_fract_y
_atom_site_fract_z
_atom_site_U_iso_or_equiv
_atom_site_thermal_displace_type
_atom_site_occupancy
_atom_site_calc_flag
_atom_site_refinement_flags
_atom_site_disorder_group
Pt Pt 0.5000 0.50730(7) 0.7500 0.03015(12) Uani 1 d S .
P1 P 0.51926(11) 0.3179(2) 0.83918(11) 0.0355(8) Uani 1 d . .
P2 P 0.51571(11) 0.6403(2) 0.86079(71) 0.0346(7) Uani 1 d . .
B B 0.4420(4) 0.2740(9) 0.7472(4) 0.0366(29) Uani 1 d . .
N N 0.3751(3) 0.2273(7) 0.7460(3) 0.0444(24) Uani 1 d . .
C1 C 0.3191(4) 0.1937(9) 0.6716(4) 0.049(3) Uani 1 d . .
H1 H 0.2808(4) 0.1628(9) 0.6888(4) 0.061 Uiso 1 calc R .
C2 C 0.2946(4) 0.3130(9) 0.6178(4) 0.063(4) Uani 1 d . .
H2A H 0.2583(4) 0.2879(9) 0.5700(4) 0.079 Uiso 1 calc R .
H2B H 0.3329(4) 0.3487(9) 0.6025(4) 0.079 Uiso 1 calc R .
H2C H 0.2774(4) 0.3780(9) 0.6471(4) 0.079 Uiso 1 calc R .
C3 C 0.3386(5) 0.0832(10) 0.6250(5) 0.089(5) Uani 1 d . .
H3A H 0.3006(5) 0.0649(10) 0.5773(5) 0.111 Uiso 1 calc R .
H3B H 0.3490(5) 0.0062(10) 0.6586(5) 0.111 Uiso 1 calc R .
H3C H 0.3786(5) 0.1081(10) 0.6095(5) 0.111 Uiso 1 calc R .
C4 C 0.3580(4) 0.2061(10) 0.8222(5) 0.063(4) Uani 1 d . .
H4 H 0.3994(4) 0.2300(10) 0.8643(4) 0.079 Uiso 1 calc R .
C5 C 0.2999(5) 0.2928(11) 0.8291(5) 0.085(5) Uani 1 d . .
H5A H 0.3102(5) 0.3844(11) 0.8202(5) 0.107 Uiso 1 calc R .
H5B H 0.2948(5) 0.2841(11) 0.8824(5) 0.107 Uiso 1 calc R .
H5C H 0.2574(5) 0.2672(11) 0.7892(5) 0.107 Uiso 1 calc R .
C6 C 0.3426(5) 0.0668(10) 0.8359(6) 0.093(5) Uani 1 d . .
H6A H 0.3801(5) 0.0125(10) 0.8314(6) 0.116 Uiso 1 calc R .
H6B H 0.3004(5) 0.0405(10) 0.7960(6) 0.116 Uiso 1 calc R .
H6C H 0.3377(5) 0.0574(10) 0.8892(6) 0.116 Uiso 1 calc R .
C7 C 0.5978(4) 0.6142(9) 0.9402(4) 0.048(3) Uani 1 d . .
H7A H 0.6027(4) 0.5222(9) 0.9526(4) 0.060 Uiso 1 calc R .
H7B H 0.5966(4) 0.6621(9) 0.9876(4) 0.060 Uiso 1 calc R .
C8 C 0.6609(4) 0.6599(10) 0.9160(5) 0.070(4) Uani 1 d . .
H8A H 0.7025(4) 0.6441(10) 0.9598(5) 0.088 Uiso 1 calc R .
H8B H 0.6568(4) 0.7521(10) 0.9039(5) 0.088 Uiso 1 calc R .
H8C H 0.6630(4) 0.6122(10) 0.8688(5) 0.088 Uiso 1 calc R .
C9 C 0.4522(4) 0.6061(8) 0.9129(4) 0.044(3) Uani 1 d . .
H9A H 0.4655(4) 0.6530(8) 0.9635(4) 0.066 Uiso 1 calc R .
H9B H 0.4527(4) 0.5135(8) 0.9234(4) 0.066 Uiso 1 calc R .
C10 C 0.3780(4) 0.6458(10) 0.8659(5) 0.074(4) Uani 1 d . .
H10A H 0.3474(4) 0.6250(10) 0.8972(5) 0.093 Uiso 1 calc R .
H10B H 0.3636(4) 0.5990(10) 0.8153(5) 0.093 Uiso 1 calc R .
H10C H 0.3764(4) 0.7385(10) 0.8554(5) 0.093 Uiso 1 calc R .
C11 C 0.5111(5) 0.8192(7) 0.8502(4) 0.050(3) Uani 1 d . .
H11A H 0.4665(5) 0.8409(7) 0.8132(4) 0.063 Uiso 1 calc R .
H11B H 0.5469(5) 0.8464(7) 0.8277(4) 0.063 Uiso 1 calc R .
C12 C 0.5199(5) 0.8977(9) 0.9284(5) 0.075(5) Uani 1 d . .
H12A H 0.5166(5) 0.9898(9) 0.9162(5) 0.093 Uiso 1 calc R .
H12B H 0.5645(5) 0.8789(9) 0.9663(5) 0.093 Uiso 1 calc R .
H12C H 0.4841(5) 0.8734(9) 0.9517(5) 0.093 Uiso 1 calc R .

loop_
_atom_type_symbol
_atom_type_description
_atom_type_scat_dispersion_real
_atom_type_scat_dispersion_imag
_atom_type_scat_source
C C 0.0033 0.0016 'International Tables Vol C Tables 4.2.6.8 and 6.1.1.4'
H H 0.0000 0.0000 'International Tables Vol C Tables 4.2.6.8 and 6.1.1.4'
B B 0.0013 0.0007 'International Tables Vol C Tables 4.2.6.8 and 6.1.1.4'
N N 0.0061 0.0033 'International Tables Vol C Tables 4.2.6.8 and 6.1.1.4'
P P 0.1023 0.0942 'International Tables Vol C Tables 4.2.6.8 and 6.1.1.4'
Pt Pt -1.7033 8.3905 'International Tables Vol C Tables 4.2.6.8 and 6.1.1.4'

loop_
_geom_angle_atom_site_label_1
_geom_angle_atom_site_label_2
_geom_angle_atom_site_label_3
_geom_angle
_geom_angle_site_symmetry_1
_geom_angle_site_symmetry_3
_geom_angle_publ_flag
P2 Pt P2 107.4(1) . 2_656 ?
P2 Pt P1 163.2(1) . 2_656 ?
P2 Pt P1 89.1(1) 2_656 2_656 ?
P2 Pt P1 89.1(1) . . ?
P2 Pt P1 163.2(1) 2_656 . ?
P1 Pt P1 74.7(1) 2_656 . ?
P2 Pt B 119.8(2) . . ?
P2 Pt B 124.6(2) 2_656 . ?
P1 Pt B 44.6(2) 2_656 . ?
P1 Pt B 44.1(2) . . ?
P2 Pt B 124.6(2) . 2_656 ?
P2 Pt B 119.8(2) 2_656 2_656 ?
P1 Pt B 44.1(2) 2_656 2_656 ?
P1 Pt B 44.6(2) . 2_656 ?
B Pt B 51.9(4) . 2_656 ?
B P1 B 73.9(4) . 2_656 ?
B P1 Pt 74.0(3) . . ?
B P1 Pt 73.6(3) 2_656 . ?
C9 P2 C7 102.5(3) . . ?
C9 P2 C11 102.6(4) . . ?
C7 P2 C11 103.1(4) . . ?
C9 P2 Pt 111.3(2) . . ?
C7 P2 Pt 114.1(3) . . ?
C11 P2 Pt 121.1(2) . . ?
N B P1 128.4(6) . . ?
N B P1 131.8(5) . 2_656 ?
P1 B P1 99.7(4) . 2_656 ?
N B Pt 135.4(6) . . ?
P1 B Pt 61.9(2) . . ?
P1 B Pt 61.7(3) 2_656 . ?
B N C4 120.7(5) . . ?
B N C1 124.5(6) . . ?
C4 N C1 114.8(6) . . ?
N C1 C3 112.6(6) . . ?
N C1 C2 111.7(7) . . ?
C3 C1 C2 111.1(7) . . ?
N C1 H1 106.6(4) . . ?
C3 C1 H1 106.6(5) . . ?
C2 C1 H1 107.9(4) . . ?
C1 C2 H2A 109.6(4) . . ?
C1 C2 H2B 109.4(4) . . ?
H2A C2 H2B 109.5 . . ?
C1 C2 H2C 109.4(5) . . ?
H2A C2 H2C 109.5 . . ?
H2B C2 H2C 109.5 . . ?
C1 C3 H3A 109.6(4) . . ?
C1 C3 H3B 109.5(5) . . ?
H3A C3 H3B 109.5 . . ?
C1 C3 H3C 109.3(5) . . ?
H3A C3 H3C 109.5 . . ?
H3B C3 H3C 109.5 . . ?
N C4 C6 113.4(8) . . ?
N C4 C5 112.6(7) . . ?
C6 C4 C5 110.0(9) . . ?
N C4 H4 104.8(4) . . ?
C6 C4 H4 107.3(4) . . ?
C5 C4 H4 108.3(4) . . ?
C4 C5 H5A 109.4(6) . . ?
C4 C5 H5B 109.5(5) . . ?
H5A C5 H5B 109.5 . . ?
C4 C5 H5C 109.5(5) . . ?
H5A C5 H5C 109.5 . . ?
H5B C5 H5C 109.5 . . ?
C4 C6 H6A 109.2(6) . . ?
C4 C6 H6B 109.6(4) . . ?
H6A C6 H6B 109.5 . . ?
C4 C6 H6C 109.6(5) . . ?
H6A C6 H6C 109.5 . . ?
H6B C6 H6C 109.5 . . ?
C8 C7 P2 113.2(5) . . ?
C8 C7 H7A 108.6(5) . . ?
P2 C7 H7A 108.6(3) . . ?
C8 C7 H7B 108.5(4) . . ?
P2 C7 H7B 108.5(3) . . ?
H7A C7 H7B 109.5 . . ?
C7 C8 H8A 109.7(4) . . ?
C7 C8 H8B 109.4(5) . . ?
H8A C8 H8B 109.5 . . ?
C7 C8 H8C 109.3(4) . . ?
H8A C8 H8C 109.5 . . ?
H8B C8 H8C 109.5 . . ?
C10 C9 P2 114.4(5) . . ?
C10 C9 H9A 108.2(5) . . ?
P2 C9 H9A 108.2(2) . . ?
C10 C9 H9B 108.2(5) . . ?
P2 C9 H9B 108.3(3) . . ?
H9A C9 H9B 109.5 . . ?
C9 C10 H10A 109.6(5) . . ?
C9 C10 H10B 109.4(5) . . ?
H10A C10 H10B 109.5 . . ?
C9 C10 H10C 109.4(5) . . ?
H10A C10 H10C 109.5 . . ?
H10B C10 H10C 109.5 . . ?
C12 C11 P2 116.2(5) . . ?
C12 C11 H11A 107.7(5) . . ?
P2 C11 H11A 107.7(2) . . ?
C12 C11 H11B 107.8(5) . . ?
P2 C11 H11B 107.8(3) . . ?
H11A C11 H11B 109.5 . . ?
C11 C12 H12A 109.5(4) . . ?
C11 C12 H12B 109.4(5) . . ?
H12A C12 H12B 109.5 . . ?
C11 C12 H12C 109.5(5) . . ?
H12A C12 H12C 109.5 . . ?
H12B C12 H12C 109.5 . . ?

loop_
_geom_bond_atom_site_label_1
_geom_bond_atom_site_label_2
_geom_bond_distance
_geom_bond_site_symmetry_2
_geom_bond_publ_flag
Pt P2 2.288(2) . ?
Pt P2 2.288(2) 2_656 ?
Pt P1 2.426(2) 2_656 ?
Pt P1 2.426(2) . ?
Pt B 2.643(9) . ?
Pt B 2.643(9) 2_656 ?
P1 B 1.914(7) . ?
P1 B 1.934(9) 2_656 ?
P2 C9 1.809(8) . ?
P2 C7 1.825(6) . ?
P2 C11 1.832(8) . ?
B N 1.427(11) . ?
B P1 1.934(9) 2_656 ?
N C4 1.475(11) . ?
N C1 1.474(8) . ?
C1 C3 1.504(13) . ?
C1 C2 1.520(12) . ?
C1 H1 0.96 . ?
C2 H2A 0.96 . ?
C2 H2B 0.96 . ?
C2 H2C 0.96 . ?
C3 H3A 0.96 . ?
C3 H3B 0.96 . ?
C3 H3C 0.96 . ?
C4 C6 1.487(15) . ?
C4 C5 1.502(15) . ?
C4 H4 0.96 . ?
C5 H5A 0.96 . ?
C5 H5B 0.96 . ?
C5 H5C 0.96 . ?
C6 H6A 0.96 . ?
C6 H6B 0.96 . ?
C6 H6C 0.96 . ?
C7 C8 1.530(12) . ?
C7 H7A 0.96 . ?
C7 H7B 0.96 . ?
C8 H8A 0.96 . ?
C8 H8B 0.96 . ?
C8 H8C 0.96 . ?
C9 C10 1.529(10) . ?
C9 H9A 0.96 . ?
C9 H9B 0.96 . ?
C10 H10A 0.96 . ?
C10 H10B 0.96 . ?
C10 H10C 0.96 . ?
C11 C12 1.533(11) . ?
C11 H11A 0.96 . ?
C11 H11B 0.96 . ?
C12 H12A 0.96 . ?
C12 H12B 0.96 . ?
C12 H12C 0.96 . ?
